data_2005586
loop_
_publ_author_name
'Lis, T.'

_publ_section_title
;
 Acid Salts of Phosphoenolpyruvic Acid (H~3~PEP): NaH~5~(PEP)~2~.2H~2~O
 and KH~5~(PEP)~2~
;
_journal_issue 11
_journal_name_full 'Acta Crystallographica Section C'
_journal_page_first 2720
_journal_page_last 2724
_journal_paper_doi 10.1107/S0108270196007445
_journal_volume 52
_journal_year 1996
_chemical_formula_moiety 'K 1+ , C3 H4 O6 P1 1- , C3 H5 O6 P1'
_chemical_formula_sum 'C6 H9 K O12 P2'
_chemical_formula_weight 374.17
_chemical_name_systematic
;
potassium hydrogen bis(phosphoenolpyruvate)
;
_space_group_IT_number 14
_symmetry_cell_setting monoclinic
_symmetry_space_group_name_Hall '-P 2yn'
_symmetry_space_group_name_H-M 'P 1 21/n 1'
_cell_angle_alpha 90.
_cell_angle_beta 101.91(5)
_cell_angle_gamma 90.
_cell_formula_units_Z 4
_cell_length_a 11.927(7)
_cell_length_b 6.803(4)
_cell_length_c 17.215(11)
_cell_measurement_reflns_used 36
_cell_measurement_temperature 150(2)
_cell_measurement_theta_max 13
_cell_measurement_theta_min 9
_cell_volume 1366.7(15)
_computing_cell_refinement 'Kuma KM-4 Software'
_computing_data_collection 'Kuma KM-4 Software (Kuma Diffraction, 1989)'
_computing_data_reduction 'Kuma KM-4 Software'
_computing_molecular_graphics 'ORTEPII (Johnson, 1976)'
_computing_structure_refinement 'SHELXL93 (Sheldrick, 1993)'
_computing_structure_solution 'SHELXS86 (Sheldrick, 1990)'
_diffrn_ambient_temperature 150(2)
_diffrn_measurement_device 'Kuma KM-4 automatic'
_diffrn_measurement_method \w/2\q
_diffrn_radiation_monochromator graphite
_diffrn_radiation_source 'fine-focus sealed tube'
_diffrn_radiation_type MoK\a
_diffrn_radiation_wavelength 0.71073
_diffrn_reflns_av_R_equivalents 0.0391
_diffrn_reflns_av_sigmaI/netI 0.0502
_diffrn_reflns_limit_h_max 1
_diffrn_reflns_limit_h_min -16
_diffrn_reflns_limit_k_max 9
_diffrn_reflns_limit_k_min 0
_diffrn_reflns_limit_l_max 24
_diffrn_reflns_limit_l_min -23
_diffrn_reflns_number 3676
_diffrn_reflns_theta_max 30
_diffrn_reflns_theta_min 2
_diffrn_standards_decay_% variation
_diffrn_standards_interval_count 100
_diffrn_standards_number 3
_exptl_absorpt_coefficient_mu 0.683
_exptl_absorpt_correction_type none
_exptl_crystal_colour colorless
_exptl_crystal_density_diffrn 1.818(3)
_exptl_crystal_density_meas 1.77
_exptl_crystal_density_method 'flotation in CCl~4~/1,2-dibromoethane at room temperature'
_exptl_crystal_description columnar
_exptl_crystal_F_000 760
_exptl_crystal_size_max 0.5
_exptl_crystal_size_mid 0.2
_exptl_crystal_size_min 0.1
_refine_diff_density_max 0.82
_refine_diff_density_min -0.46
_refine_ls_extinction_method none
_refine_ls_goodness_of_fit_all 1.011
_refine_ls_goodness_of_fit_obs 1.129
_refine_ls_hydrogen_treatment refall
_refine_ls_matrix_type full
_refine_ls_number_parameters 235
_refine_ls_number_reflns 3543
_refine_ls_number_restraints 0
_refine_ls_restrained_S_all 1.011
_refine_ls_restrained_S_obs 1.129
_refine_ls_R_factor_all 0.0832
_refine_ls_R_factor_obs 0.0361
_refine_ls_shift/esd_max -0.077
_refine_ls_shift/esd_mean 0.007
_refine_ls_structure_factor_coef Fsqd
_refine_ls_weighting_details 'w = 1/[\s^2^(Fo^2^) + (0.07P)^2^] where P = (Fo^2^ + 2Fc^2^)/3'
_refine_ls_weighting_scheme calc
_refine_ls_wR_factor_all 0.1086
_refine_ls_wR_factor_obs 0.0954
_reflns_number_observed 2272
_reflns_number_total 3543
_reflns_observed_criterion >2sigma(I)
_cod_data_source_file bm1081.cif
_cod_data_source_block II
_cod_depositor_comments
;
The following automatic conversions were performed:

'_refine_ls_weighting_scheme' value 'calc w = 1/[\s^2^(Fo^2^) +
(0.07P)^2^] where P = (Fo^2^ + 2Fc^2^)/3' was changed to 'calc'. New
tag '_refine_ls_weighting_details' was created. The value of the new
tag was set to 'w = 1/[\s^2^(Fo^2^) + (0.07P)^2^] where P = (Fo^2^ +
2Fc^2^)/3'.

Automatic conversion script
Id: cif_fix_values 3143 2015-03-26 13:38:13Z robertas 
;
_cod_original_cell_volume 1367(2)
_cod_original_sg_symbol_H-M 'P 21/n'
_cod_database_code 2005586

loop_
_symmetry_equiv_pos_as_xyz
'x, y, z'
'-x+1/2, y+1/2, -z+1/2'
'-x, -y, -z'
'x-1/2, -y-1/2, z-1/2'

loop_
_atom_site_aniso_label
_atom_site_aniso_U_11
_atom_site_aniso_U_22
_atom_site_aniso_U_33
_atom_site_aniso_U_12
_atom_site_aniso_U_13
_atom_site_aniso_U_23
K 0.0166(2) 0.0200(3) 0.0164(2) 0.0023(2) 0.0011(2) 0.0008(2)
P1 0.0133(3) 0.0269(3) 0.0122(3) -0.0028(2) 0.0036(2) 0.0004(2)
P2 0.0136(3) 0.0170(3) 0.0129(3) 0.0030(2) 0.0039(2) 0.0022(2)
O21 0.0139(8) 0.0250(9) 0.0160(8) 0.0054(7) 0.0015(6) -0.0035(7)
O22 0.0182(9) 0.0183(9) 0.0221(9) 0.0035(7) 0.0081(7) 0.0040(7)
O23 0.0179(8) 0.0294(10) 0.0203(8) 0.0049(7) 0.0037(7) 0.0100(8)
O24 0.0206(8) 0.0190(8) 0.0173(8) -0.0002(7) 0.0054(6) 0.0011(7)
O25 0.0199(8) 0.0328(10) 0.0173(8) 0.0032(8) 0.0077(7) 0.0005(8)
O26 0.0236(9) 0.0401(12) 0.0197(9) 0.0033(9) 0.0018(8) 0.0054(8)
C21 0.0184(11) 0.0201(11) 0.0184(11) -0.0008(9) 0.0043(9) 0.0006(9)
C22 0.0203(11) 0.0190(11) 0.0176(10) -0.0007(9) 0.0053(9) -0.0013(9)
C23 0.0203(12) 0.0325(15) 0.0294(14) -0.0011(11) 0.0087(11) -0.0043(12)
O11 0.068(2) 0.0312(12) 0.0360(12) -0.0220(12) 0.0359(12) -0.0131(10)
O12 0.0276(11) 0.089(2) 0.0229(10) 0.0279(13) 0.0142(9) 0.0268(13)
O13 0.0172(8) 0.0299(9) 0.0134(8) -0.0039(7) 0.0047(6) 0.0009(7)
O14 0.0157(8) 0.0364(10) 0.0126(7) -0.0064(7) 0.0032(6) -0.0010(7)
O15 0.0158(8) 0.0334(10) 0.0173(8) 0.0005(7) 0.0038(6) 0.0006(8)
O16 0.0193(9) 0.0350(11) 0.0144(8) 0.0086(8) 0.0041(7) 0.0033(8)
C11 0.0180(11) 0.0198(11) 0.0141(10) 0.0004(9) 0.0027(8) -0.0024(9)
C12 0.0154(10) 0.0250(13) 0.0117(9) 0.0006(9) 0.0022(8) -0.0005(9)
C13 0.0188(12) 0.058(2) 0.0152(11) 0.0061(12) 0.0056(10) 0.0027(13)

loop_
_atom_site_label
_atom_site_occupancy
_atom_site_fract_x
_atom_site_fract_y
_atom_site_fract_z
_atom_site_U_iso_or_equiv
_atom_site_thermal_displace_type
_atom_site_calc_flag
_atom_site_refinement_flags
_atom_site_type_symbol
K 0.973(2) 0.11613(4) 0.15807(8) 0.08409(3) 0.0180(2) Uani d P K
K1 0.027(2) 0.113(2) 0.348(4) 0.0846(13) 0.021(5) Uiso d P K
P1 1 0.60334(5) 0.30302(10) 0.35052(4) 0.0173(2) Uani d . P
O11 1 0.6311(3) 0.5164(4) 0.33225(15) 0.0415(7) Uani d . O
O12 1 0.7149(2) 0.1871(5) 0.35865(14) 0.0451(8) Uani d . O
O13 1 0.5430(2) 0.2784(3) 0.41716(10) 0.0200(4) Uani d . O
O14 1 0.5213(2) 0.2293(3) 0.27199(10) 0.0215(4) Uani d . O
O15 1 0.3392(2) 0.2994(3) 0.15866(11) 0.0221(4) Uani d . O
O16 1 0.4450(2) 0.3240(3) 0.06620(11) 0.0228(4) Uani d . O
C11 1 0.4317(2) 0.2959(4) 0.13893(14) 0.0174(5) Uani d . C
C12 1 0.5408(2) 0.2581(4) 0.19644(14) 0.0175(5) Uani d . C
C13 1 0.6422(3) 0.2555(6) 0.1768(2) 0.0303(7) Uani d . C
H11 1 0.6321(30) 0.5832(59) 0.3673(22) 0.027(10) Uiso d . H
H12 1 0.7339(39) 0.1279(73) 0.3899(29) 0.051(15) Uiso d . H
H16 1 0.3859(37) 0.3799(65) 0.0415(26) 0.042(11) Uiso d . H
H13 1 0.7084(32) 0.2269(53) 0.2090(21) 0.026(9) Uiso d . H
H13' 1 0.6445(32) 0.2583(57) 0.1302(25) 0.033(10) Uiso d . H
P2 0.973(2) 0.19262(5) 0.66109(10) 0.00837(4) 0.0143(2) Uani d P P
P21 0.027(2) 0.194(2) 0.846(4) 0.0087(13) 0.011(5) Uiso d P P
O21 1 0.2731(2) 0.5137(3) -0.01501(10) 0.0185(4) Uani d . O
O22 1 0.1287(2) 0.5589(3) 0.06778(11) 0.0190(4) Uani d . O
O23 1 0.1114(2) 0.7604(3) -0.05668(11) 0.0226(4) Uani d . O
O24 1 0.2667(2) 0.8380(3) 0.05666(11) 0.0188(4) Uani d . O
O25 1 0.2121(2) 0.8508(3) 0.19680(11) 0.0228(4) Uani d . O
O26 1 0.3848(2) 0.7465(4) 0.26122(12) 0.0282(5) Uani d . O
C21 1 0.3198(3) 0.7946(4) 0.20090(15) 0.0189(5) Uani d . C
C22 1 0.3542(2) 0.7996(4) 0.12243(15) 0.0188(5) Uani d . C
C23 1 0.4618(3) 0.7818(5) 0.1156(2) 0.0269(6) Uani d . C
H22 1 0.0787(40) 0.6360(74) 0.0701(28) 0.054(14) Uiso d . H
H25 1 0.1907(29) 0.8183(52) 0.2429(23) 0.025(9) Uiso d . H
H23 1 0.4744(37) 0.8004(66) 0.0625(27) 0.048(12) Uiso d . H
H23' 1 0.5229(31) 0.7647(54) 0.1620(22) 0.026(9) Uiso d . H

loop_
_atom_type_symbol
_atom_type_description
_atom_type_scat_dispersion_real
_atom_type_scat_dispersion_imag
_atom_type_scat_source
C C 0.0033 0.0016 'International Tables Vol C Tables 4.2.6.8 and 6.1.1.4'
H H 0.0000 0.0000 'International Tables Vol C Tables 4.2.6.8 and 6.1.1.4'
O O 0.0106 0.0060 'International Tables Vol C Tables 4.2.6.8 and 6.1.1.4'
P P 0.1023 0.0942 'International Tables Vol C Tables 4.2.6.8 and 6.1.1.4'
K K 0.2009 0.2494 'International Tables Vol C Tables 4.2.6.8 and 6.1.1.4'

loop_
_geom_angle_atom_site_label_1
_geom_angle_atom_site_label_2
_geom_angle_atom_site_label_3
_geom_angle_site_symmetry_1
_geom_angle_site_symmetry_3
_geom_angle
_geom_angle_publ_flag
O11 P1 O12 . . 106.6(2) yes
O11 P1 O13 . . 115.1(2) yes
O11 P1 O14 . . 104.3(2) yes
O12 P1 O13 . . 115.0(2) yes
O12 P1 O14 . . 106.8(2) yes
O13 P1 O14 . . 108.2(2) yes
C12 O14 P1 . . 124.5(2) ?
O14 C12 C11 . . 110.9(2) ?
C13 C12 O14 . . 125.5(2) ?
O15 C11 O16 . . 124.0(3) ?
O15 C11 C12 . . 122.4(3) ?
O16 C11 C12 . . 113.6(2) ?
C13 C12 C11 . . 123.6(2) ?
O21 P2 O22 . . 107.7(2) yes
O21 P2 O23 . . 117.2(2) yes
O21 P2 O24 . . 108.9(2) yes
O22 P2 O23 . . 111.5(2) yes
O22 P2 O24 . . 106.5(2) yes
O23 P2 O24 . . 104.6(2) yes
C22 O24 P2 . . 121.0(2) ?
O24 C22 C21 . . 116.1(2) ?
C23 C22 O24 . . 121.5(3) ?
O25 C21 O26 . . 124.5(3) ?
O25 C21 C22 . . 112.9(3) ?
O26 C21 C22 . . 122.6(3) ?
C23 C22 C21 . . 122.2(3) ?
O23 K O26 3_565 2_545 85.38(8) ?
O23 K O22 3_565 . 81.56(6) ?
O26 K O22 2_545 . 83.82(6) ?
O23 K O13 3_565 4_565 72.99(7) ?
O26 K O13 2_545 4_565 152.21(7) ?
O22 K O13 . 4_565 76.05(6) ?
O23 K O15 3_565 . 144.13(7) ?
O26 K O15 2_545 . 71.34(7) ?
O22 K O15 . . 69.40(6) ?
O13 K O15 4_565 . 117.47(7) ?
O23 K O25 3_565 1_545 120.18(6) ?
O26 K O25 2_545 1_545 65.79(7) ?
O22 K O25 . 1_545 139.10(6) ?
O13 K O25 4_565 1_545 140.59(6) ?
O15 K O25 . 1_545 75.09(7) ?
O23 K O24 3_565 1_545 138.59(6) ?
O26 K O24 2_545 1_545 116.60(7) ?
O22 K O24 . 1_545 132.40(6) ?
O13 K O24 4_565 1_545 91.18(6) ?
O15 K O24 . 1_545 77.18(7) ?
O25 K O24 1_545 1_545 53.43(6) ?
O23 K O13 3_565 2_545 66.04(6) ?
O26 K O13 2_545 2_545 93.59(7) ?
O22 K O13 . 2_545 147.60(6) ?
O13 K O13 4_565 2_545 93.31(6) ?
O15 K O13 . 2_545 140.03(6) ?
O25 K O13 1_545 2_545 65.01(7) ?
O24 K O13 1_545 2_545 77.35(7) ?
P2 O23 K . 3_565 134.27(11) ?
P2 O22 K . . 123.61(10) ?
P2 O22 H22 . . 102.(4) ?
K O22 H22 . . 126.(4) ?
C22 O24 K . 1_565 112.92(14) ?
P2 O24 K . 1_565 110.40(9) ?
C21 O26 K . 2 140.2(2) ?
C21 O25 K . 1_565 118.9(2) ?
C21 O25 H25 . . 109.(2) ?
K O25 H25 1_565 . 128.(2) ?
C22 C23 H23 . . 115.(3) ?
C22 C23 H23' . . 121.(2) ?
H23 C23 H23' . . 124.(3) ?
P1 O11 H11 . . 112.(3) ?
P1 O12 H12 . . 122.(4) ?
P1 O13 K . 4_666 131.58(11) ?
P1 O13 K . 2 106.55(10) ?
K O13 K 4_666 2 86.69(6) ?
C11 O15 K . . 132.6(2) ?
C11 O16 H16 . . 107.(3) ?
C12 C13 H13 . . 126.(2) ?
C12 C13 H13' . . 118.(3) ?
H13 C13 H13' . . 115.(4) ?

loop_
_geom_bond_atom_site_label_1
_geom_bond_atom_site_label_2
_geom_bond_site_symmetry_2
_geom_bond_distance
_geom_bond_publ_flag
P1 O11 . 1.536(3) yes
P1 O12 . 1.528(3) yes
P1 O13 . 1.484(2) yes
P1 O14 . 1.578(2) yes
O14 C12 . 1.381(3) ?
O15 C11 . 1.220(3) ?
O16 C11 . 1.308(3) ?
C11 C12 . 1.486(3) ?
C12 C13 . 1.322(4) ?
P2 O21 . 1.500(2) yes
P2 O22 . 1.559(2) yes
P2 O23 . 1.484(2) yes
P2 O24 . 1.618(2) yes
O24 C22 . 1.397(3) ?
O25 C21 . 1.328(3) ?
O26 C21 . 1.206(3) ?
C21 C22 . 1.491(4) ?
C22 C23 . 1.319(4) ?
K O13 2_545 3.203(2) yes
K O13 4_565 2.859(2) yes
K O15 . 2.871(3) yes
K O22 . 2.749(3) yes
K O23 3_565 2.714(2) yes
K O24 1_545 2.922(2) yes
K O25 1_545 2.920(2) yes
K O26 2_545 2.732(2) yes
K K1 . 1.30(2) ?
P21 P2 . 1.26(2) ?
K P2 1_545 3.802(2) ?
O23 K 3_565 2.714(2) ?
O22 H22 . 0.80(5) ?
O24 K 1_565 2.922(2) ?
O25 K 1_565 2.920(2) ?
O26 K 2 2.732(2) ?
O25 H25 . 0.91(4) ?
C23 H23 . 0.96(5) ?
C23 H23' . 0.97(4) ?
O11 H11 . 0.75(4) ?
O12 H12 . 0.67(5) ?
O13 K 4_666 2.859(2) ?
O13 K 2 3.203(2) ?
O16 H16 . 0.84(4) ?
C13 H13 . 0.89(4) ?
C13 H13' . 0.81(4) ?

loop_
_geom_torsion_atom_site_label_1
_geom_torsion_atom_site_label_2
_geom_torsion_atom_site_label_3
_geom_torsion_atom_site_label_4
_geom_torsion
_geom_torsion_publ_flag
O11 P1 O14 C12 46.3(3) yes
O12 P1 O14 C12 -66.3(3) yes
O13 P1 O14 C12 169.3(2) yes
P1 O14 C12 C13 36.0(4) yes
P1 O14 C12 C11 -143.2(2) yes
O15 C11 C12 O14 -0.1(4) ?
O16 C11 C12 O14 -179.9(3) ?
O15 C11 C12 C13 -179.3(3) ?
O16 C11 C12 C13 0.9(4) ?
O21 P2 O24 C22 -53.2(2) yes
O22 P2 O24 C22 62.7(2) yes
O23 P2 O24 C22 -179.1(2) yes
P2 O24 C22 C23 94.3(3) yes
P2 O24 C22 C21 -89.9(3) yes
O25 C21 C22 O24 -7.4(4) ?
O26 C21 C22 O24 173.4(3) ?
O25 C21 C22 C23 168.3(3) ?
O26 C21 C22 C23 -10.9(5) ?
